data_2227237
loop_
_publ_author_name
'Najafi, Ezzatollah'
'Amini, Mostafa M.'
'Ng, Seik Weng'

_publ_section_title
;
 8-Hydroxy-2-methylquinolinium
 diiodido(2-methylquinolin-8-olato-\k^2^<i>N</i>,<i>O</i>)zincate(II)
 methanol monosolvate
;
_journal_coeditor_code BT5355
_journal_issue 10
_journal_name_full 'Acta Crystallographica Section E'
_journal_page_first m1277
_journal_paper_doi 10.1107/S1600536810036718
_journal_volume 66
_journal_year 2010
_chemical_formula_iupac '(C10 H10 N O) [Zn (C10 H8 N O) I2], C H4 O'
_chemical_formula_moiety 'C10 H10 N O +, C10 H8 I2 N O Zn -, C H4 O'
_chemical_formula_sum 'C21 H22 I2 N2 O3 Zn'
_chemical_formula_weight 669.58
_chemical_name_systematic
;
8-Hydroxy-2-methylquinolinium
diiodido(2-methylquinolin-8-olato-\k^2^<i>N</i>,<i>O</i>)zincate(II)
methanol monosolvate
;
_space_group_IT_number 14
_symmetry_cell_setting monoclinic
_symmetry_space_group_name_Hall '-P 2yn'
_symmetry_space_group_name_H-M 'P 1 21/n 1'
_atom_sites_solution_hydrogens geom
_atom_sites_solution_primary direct
_atom_sites_solution_secondary difmap
_audit_creation_method SHELXL-97
_cell_angle_alpha 90.00
_cell_angle_beta 106.3560(10)
_cell_angle_gamma 90.00
_cell_formula_units_Z 4
_cell_length_a 10.1745(6)
_cell_length_b 14.6292(9)
_cell_length_c 16.5321(10)
_cell_measurement_reflns_used 6864
_cell_measurement_temperature 295(2)
_cell_measurement_theta_max 25.1
_cell_measurement_theta_min 2.5
_cell_volume 2361.1(2)
_computing_cell_refinement 'SAINT (Bruker, 2009)'
_computing_data_collection 'APEX2 (Bruker, 2009)'
_computing_data_reduction 'SAINT (Bruker, 2009)'
_computing_molecular_graphics 'X-SEED (Barbour, 2001)'
_computing_publication_material 'publCIF (Westrip, 2010)'
_computing_structure_refinement 'SHELXL97 (Sheldrick, 2008)'
_computing_structure_solution 'SHELXS97 (Sheldrick, 2008)'
_diffrn_ambient_temperature 295(2)
_diffrn_measured_fraction_theta_full 0.999
_diffrn_measured_fraction_theta_max 0.999
_diffrn_measurement_device_type 'Bruker SMART APEX'
_diffrn_measurement_method '\w scans'
_diffrn_radiation_monochromator graphite
_diffrn_radiation_source 'fine-focus sealed tube'
_diffrn_radiation_type MoK\a
_diffrn_radiation_wavelength 0.71073
_diffrn_reflns_av_R_equivalents 0.0305
_diffrn_reflns_av_sigmaI/netI 0.0274
_diffrn_reflns_limit_h_max 13
_diffrn_reflns_limit_h_min -13
_diffrn_reflns_limit_k_max 19
_diffrn_reflns_limit_k_min -19
_diffrn_reflns_limit_l_max 18
_diffrn_reflns_limit_l_min -21
_diffrn_reflns_number 21863
_diffrn_reflns_theta_full 27.50
_diffrn_reflns_theta_max 27.50
_diffrn_reflns_theta_min 1.89
_diffrn_standards_decay_% 0
_diffrn_standards_interval_count 0
_diffrn_standards_interval_time 0
_diffrn_standards_number 0
_exptl_absorpt_coefficient_mu 3.678
_exptl_absorpt_correction_T_max 0.6084
_exptl_absorpt_correction_T_min 0.3592
_exptl_absorpt_correction_type multi-scan
_exptl_absorpt_process_details '(SADABS; Sheldrick, 1996)'
_exptl_crystal_colour Yellow
_exptl_crystal_density_diffrn 1.884
_exptl_crystal_density_method 'not measured'
_exptl_crystal_description 'Triangular block'
_exptl_crystal_F_000 1288
_exptl_crystal_size_max 0.35
_exptl_crystal_size_mid 0.25
_exptl_crystal_size_min 0.15
_refine_diff_density_max 0.732
_refine_diff_density_min -0.784
_refine_ls_extinction_method none
_refine_ls_goodness_of_fit_ref 1.062
_refine_ls_hydrogen_treatment constr
_refine_ls_matrix_type full
_refine_ls_number_parameters 267
_refine_ls_number_reflns 5404
_refine_ls_number_restraints 0
_refine_ls_restrained_S_all 1.062
_refine_ls_R_factor_all 0.0511
_refine_ls_R_factor_gt 0.0312
_refine_ls_shift/su_max 0.001
_refine_ls_shift/su_mean 0.001
_refine_ls_structure_factor_coef Fsqd
_refine_ls_weighting_details 'calc w=1/[\s^2^(Fo^2^)+(0.0352P)^2^+2.9232P] where P=(Fo^2^+2Fc^2^)/3'
_refine_ls_weighting_scheme calc
_refine_ls_wR_factor_gt 0.0767
_refine_ls_wR_factor_ref 0.0898
_reflns_number_gt 4049
_reflns_number_total 5404
_reflns_threshold_expression I>2\s(I)
_cod_data_source_file bt5355.cif
_cod_data_source_block I
_cod_original_sg_symbol_H-M 'P 21/n'
_cod_database_code 2227237
_cod_database_fobs_code 2227237

loop_
_symmetry_equiv_pos_as_xyz
'x, y, z'
'x+1/2, -y+1/2, z+1/2'
'-x, -y, -z'
'-x-1/2, y-1/2, -z-1/2'

loop_
_atom_site_type_symbol
_atom_site_label
_atom_site_fract_x
_atom_site_fract_y
_atom_site_fract_z
_atom_site_U_iso_or_equiv
_atom_site_adp_type
_atom_site_calc_flag
_atom_site_refinement_flags
_atom_site_occupancy
_atom_site_disorder_assembly
_atom_site_disorder_group
I I1 0.99864(3) 0.22364(2) 0.185681(19) 0.05940(11) Uani d . 1 . .
I I2 1.12403(4) 0.50224(2) 0.22894(2) 0.06773(12) Uani d . 1 . .
Zn Zn1 0.98601(5) 0.37087(4) 0.26758(3) 0.04947(13) Uani d . 1 . .
O O1 0.7946(3) 0.4058(2) 0.25987(17) 0.0590(8) Uani d . 1 . .
O O2 0.5880(3) 0.3620(2) 0.13701(17) 0.0575(8) Uani d . 1 . .
H H2 0.6556 0.3798 0.1736 0.086 Uiso calc R 1 . .
O O3 0.3218(4) 0.2893(5) 0.1583(3) 0.132(2) Uani d . 1 . .
H H3 0.2424 0.3008 0.1573 0.198 Uiso calc R 1 . .
N N1 1.0064(3) 0.3664(2) 0.39435(19) 0.0421(7) Uani d . 1 . .
N N2 0.3603(3) 0.3482(2) 0.0082(2) 0.0464(8) Uani d . 1 . .
H H2N 0.3620 0.3346 0.0591 0.056 Uiso calc R 1 . .
C C1 0.8857(4) 0.3933(3) 0.4085(2) 0.0439(9) Uani d . 1 . .
C C2 0.7747(4) 0.4140(3) 0.3364(2) 0.0491(10) Uani d . 1 . .
C C3 0.6530(5) 0.4435(3) 0.3495(3) 0.0585(11) Uani d . 1 . .
H H3a 0.5794 0.4587 0.3036 0.070 Uiso calc R 1 . .
C C4 0.6399(5) 0.4505(4) 0.4314(3) 0.0675(13) Uani d . 1 . .
H H4 0.5568 0.4699 0.4386 0.081 Uiso calc R 1 . .
C C5 0.7444(5) 0.4301(3) 0.5007(3) 0.0639(13) Uani d . 1 . .
H H5 0.7325 0.4350 0.5543 0.077 Uiso calc R 1 . .
C C6 0.8711(5) 0.4016(3) 0.4906(3) 0.0507(10) Uani d . 1 . .
C C7 0.9878(5) 0.3799(3) 0.5575(3) 0.0611(13) Uani d . 1 . .
H H7 0.9831 0.3834 0.6128 0.073 Uiso calc R 1 . .
C C8 1.1066(5) 0.3541(3) 0.5424(3) 0.0585(12) Uani d . 1 . .
H H8 1.1828 0.3407 0.5872 0.070 Uiso calc R 1 . .
C C9 1.1151(4) 0.3477(3) 0.4589(2) 0.0481(9) Uani d . 1 . .
C C10 1.2444(5) 0.3205(3) 0.4395(3) 0.0625(12) Uani d . 1 . .
H H10A 1.2797 0.3717 0.4159 0.094 Uiso calc R 1 . .
H H10B 1.2260 0.2710 0.3998 0.094 Uiso calc R 1 . .
H H10C 1.3107 0.3014 0.4904 0.094 Uiso calc R 1 . .
C C11 0.4800(4) 0.3758(3) -0.0072(2) 0.0423(8) Uani d . 1 . .
C C12 0.6010(4) 0.3837(3) 0.0609(2) 0.0445(9) Uani d . 1 . .
C C13 0.7190(4) 0.4124(3) 0.0438(3) 0.0487(9) Uani d . 1 . .
H H13 0.7998 0.4173 0.0873 0.058 Uiso calc R 1 . .
C C14 0.7184(5) 0.4343(3) -0.0388(3) 0.0558(11) Uani d . 1 . .
H H14 0.7991 0.4541 -0.0488 0.067 Uiso calc R 1 . .
C C15 0.6026(5) 0.4273(3) -0.1051(3) 0.0548(11) Uani d . 1 . .
H H15 0.6049 0.4417 -0.1594 0.066 Uiso calc R 1 . .
C C16 0.4804(4) 0.3981(3) -0.0899(2) 0.0461(9) Uani d . 1 . .
C C17 0.3539(5) 0.3907(3) -0.1537(3) 0.0564(11) Uani d . 1 . .
H H17 0.3501 0.4049 -0.2091 0.068 Uiso calc R 1 . .
C C18 0.2383(5) 0.3632(3) -0.1349(3) 0.0571(11) Uani d . 1 . .
H H18 0.1564 0.3588 -0.1776 0.069 Uiso calc R 1 . .
C C19 0.2415(4) 0.3414(3) -0.0518(3) 0.0542(11) Uani d . 1 . .
C C20 0.1160(5) 0.3133(4) -0.0273(4) 0.0782(16) Uani d . 1 . .
H H20A 0.1130 0.3455 0.0227 0.117 Uiso calc R 1 . .
H H20B 0.1189 0.2487 -0.0168 0.117 Uiso calc R 1 . .
H H20C 0.0358 0.3277 -0.0723 0.117 Uiso calc R 1 . .
C C21 0.3972(6) 0.2771(4) 0.2385(3) 0.0768(15) Uani d . 1 . .
H H21A 0.4920 0.2717 0.2404 0.115 Uiso calc R 1 . .
H H21B 0.3680 0.2224 0.2605 0.115 Uiso calc R 1 . .
H H21C 0.3853 0.3286 0.2718 0.115 Uiso calc R 1 . .

loop_
_atom_site_aniso_label
_atom_site_aniso_U_11
_atom_site_aniso_U_22
_atom_site_aniso_U_33
_atom_site_aniso_U_12
_atom_site_aniso_U_13
_atom_site_aniso_U_23
I1 0.06369(19) 0.0647(2) 0.04850(17) -0.01375(14) 0.01360(13) -0.00404(13)
I2 0.0790(2) 0.0597(2) 0.0736(2) -0.00371(16) 0.03639(18) 0.00974(15)
Zn1 0.0457(3) 0.0681(3) 0.0332(2) -0.0018(2) 0.00879(19) 0.0042(2)
O1 0.0437(16) 0.099(2) 0.0323(14) 0.0011(16) 0.0070(12) 0.0026(15)
O2 0.0492(17) 0.085(2) 0.0346(15) -0.0055(16) 0.0053(12) 0.0056(15)
O3 0.058(2) 0.279(7) 0.061(3) 0.008(3) 0.022(2) 0.046(3)
N1 0.0462(18) 0.0456(18) 0.0308(15) -0.0052(14) 0.0046(13) 0.0035(13)
N2 0.0467(19) 0.0472(19) 0.0412(18) 0.0031(15) 0.0057(15) 0.0036(15)
C1 0.052(2) 0.045(2) 0.0345(19) -0.0133(17) 0.0110(17) 0.0016(16)
C2 0.048(2) 0.061(3) 0.039(2) -0.0094(19) 0.0128(18) 0.0015(18)
C3 0.054(3) 0.067(3) 0.055(3) -0.003(2) 0.016(2) 0.003(2)
C4 0.063(3) 0.079(3) 0.070(3) -0.005(3) 0.034(3) -0.011(3)
C5 0.083(4) 0.067(3) 0.051(3) -0.012(3) 0.034(3) -0.006(2)
C6 0.070(3) 0.045(2) 0.038(2) -0.013(2) 0.018(2) 0.0007(17)
C7 0.092(4) 0.060(3) 0.030(2) -0.016(3) 0.015(2) 0.0013(19)
C8 0.075(3) 0.054(3) 0.036(2) -0.005(2) -0.001(2) 0.0066(19)
C9 0.057(2) 0.043(2) 0.039(2) -0.0060(18) 0.0048(18) 0.0027(17)
C10 0.060(3) 0.065(3) 0.052(3) 0.003(2) 0.000(2) 0.003(2)
C11 0.047(2) 0.038(2) 0.040(2) 0.0055(16) 0.0097(17) -0.0019(16)
C12 0.049(2) 0.048(2) 0.036(2) 0.0058(17) 0.0106(17) 0.0007(16)
C13 0.042(2) 0.057(2) 0.044(2) 0.0040(18) 0.0080(17) -0.0008(19)
C14 0.056(3) 0.059(3) 0.057(3) 0.003(2) 0.024(2) -0.001(2)
C15 0.066(3) 0.059(3) 0.043(2) 0.010(2) 0.019(2) 0.0031(19)
C16 0.055(2) 0.044(2) 0.038(2) 0.0074(18) 0.0093(18) -0.0044(16)
C17 0.069(3) 0.058(3) 0.036(2) 0.009(2) 0.005(2) -0.0038(19)
C18 0.053(3) 0.063(3) 0.047(2) 0.004(2) -0.001(2) -0.006(2)
C19 0.049(2) 0.051(2) 0.054(3) 0.0018(19) 0.000(2) 0.001(2)
C20 0.050(3) 0.098(4) 0.079(4) -0.011(3) 0.006(3) 0.014(3)
C21 0.078(4) 0.085(4) 0.069(3) 0.002(3) 0.022(3) 0.023(3)

loop_
_atom_type_symbol
_atom_type_description
_atom_type_scat_dispersion_real
_atom_type_scat_dispersion_imag
_atom_type_scat_source
C C 0.0033 0.0016 'International Tables Vol C Tables 4.2.6.8 and 6.1.1.4'
H H 0.0000 0.0000 'International Tables Vol C Tables 4.2.6.8 and 6.1.1.4'
N N 0.0061 0.0033 'International Tables Vol C Tables 4.2.6.8 and 6.1.1.4'
O O 0.0106 0.0060 'International Tables Vol C Tables 4.2.6.8 and 6.1.1.4'
Zn Zn 0.2839 1.4301 'International Tables Vol C Tables 4.2.6.8 and 6.1.1.4'
I I -0.4742 1.8119 'International Tables Vol C Tables 4.2.6.8 and 6.1.1.4'

loop_
_geom_angle_atom_site_label_1
_geom_angle_atom_site_label_2
_geom_angle_atom_site_label_3
_geom_angle_site_symmetry_1
_geom_angle_site_symmetry_3
_geom_angle
_geom_angle_publ_flag
O1 Zn1 N1 . . 83.61(12) ?
O1 Zn1 I2 . . 112.82(10) ?
N1 Zn1 I2 . . 111.95(9) ?
O1 Zn1 I1 . . 112.11(10) ?
N1 Zn1 I1 . . 120.50(9) ?
I2 Zn1 I1 . . 112.65(2) ?
C2 O1 Zn1 . . 111.6(2) ?
C12 O2 H2 . . 109.5 ?
C21 O3 H3 . . 109.5 ?
C9 N1 C1 . . 120.2(3) ?
C9 N1 Zn1 . . 130.5(3) ?
C1 N1 Zn1 . . 109.2(2) ?
C19 N2 C11 . . 123.4(4) ?
C19 N2 H2N . . 118.3 ?
C11 N2 H2N . . 118.3 ?
N1 C1 C6 . . 122.1(4) ?
N1 C1 C2 . . 117.1(3) ?
C6 C1 C2 . . 120.9(4) ?
O1 C2 C3 . . 123.7(4) ?
O1 C2 C1 . . 118.4(4) ?
C3 C2 C1 . . 117.9(4) ?
C2 C3 C4 . . 120.5(4) ?
C2 C3 H3a . . 119.8 ?
C4 C3 H3a . . 119.8 ?
C5 C4 C3 . . 122.2(5) ?
C5 C4 H4 . . 118.9 ?
C3 C4 H4 . . 118.9 ?
C4 C5 C6 . . 119.4(4) ?
C4 C5 H5 . . 120.3 ?
C6 C5 H5 . . 120.3 ?
C7 C6 C5 . . 124.7(4) ?
C7 C6 C1 . . 116.1(4) ?
C5 C6 C1 . . 119.1(4) ?
C8 C7 C6 . . 121.0(4) ?
C8 C7 H7 . . 119.5 ?
C6 C7 H7 . . 119.5 ?
C7 C8 C9 . . 120.2(4) ?
C7 C8 H8 . . 119.9 ?
C9 C8 H8 . . 119.9 ?
N1 C9 C8 . . 120.3(4) ?
N1 C9 C10 . . 117.8(4) ?
C8 C9 C10 . . 121.9(4) ?
C9 C10 H10A . . 109.5 ?
C9 C10 H10B . . 109.5 ?
H10A C10 H10B . . 109.5 ?
C9 C10 H10C . . 109.5 ?
H10A C10 H10C . . 109.5 ?
H10B C10 H10C . . 109.5 ?
N2 C11 C16 . . 119.6(4) ?
N2 C11 C12 . . 119.6(3) ?
C16 C11 C12 . . 120.8(4) ?
O2 C12 C13 . . 126.1(4) ?
O2 C12 C11 . . 115.6(4) ?
C13 C12 C11 . . 118.3(4) ?
C12 C13 C14 . . 120.4(4) ?
C12 C13 H13 . . 119.8 ?
C14 C13 H13 . . 119.8 ?
C15 C14 C13 . . 122.0(4) ?
C15 C14 H14 . . 119.0 ?
C13 C14 H14 . . 119.0 ?
C14 C15 C16 . . 119.1(4) ?
C14 C15 H15 . . 120.5 ?
C16 C15 H15 . . 120.5 ?
C15 C16 C11 . . 119.3(4) ?
C15 C16 C17 . . 123.7(4) ?
C11 C16 C17 . . 117.0(4) ?
C18 C17 C16 . . 121.0(4) ?
C18 C17 H17 . . 119.5 ?
C16 C17 H17 . . 119.5 ?
C17 C18 C19 . . 120.5(4) ?
C17 C18 H18 . . 119.7 ?
C19 C18 H18 . . 119.7 ?
N2 C19 C18 . . 118.5(4) ?
N2 C19 C20 . . 118.8(4) ?
C18 C19 C20 . . 122.6(4) ?
C19 C20 H20A . . 109.5 ?
C19 C20 H20B . . 109.5 ?
H20A C20 H20B . . 109.5 ?
C19 C20 H20C . . 109.5 ?
H20A C20 H20C . . 109.5 ?
H20B C20 H20C . . 109.5 ?
O3 C21 H21A . . 109.5 ?
O3 C21 H21B . . 109.5 ?
H21A C21 H21B . . 109.5 ?
O3 C21 H21C . . 109.5 ?
H21A C21 H21C . . 109.5 ?
H21B C21 H21C . . 109.5 ?

loop_
_geom_bond_atom_site_label_1
_geom_bond_atom_site_label_2
_geom_bond_site_symmetry_2
_geom_bond_distance
_geom_bond_publ_flag
I1 Zn1 . 2.5665(6) ?
I2 Zn1 . 2.5649(6) ?
Zn1 O1 . 1.982(3) ?
Zn1 N1 . 2.048(3) ?
O1 C2 . 1.341(5) ?
O2 C12 . 1.340(5) ?
O2 H2 . 0.8200 ?
O3 C21 . 1.343(6) ?
O3 H3 . 0.8200 ?
N1 C9 . 1.331(5) ?
N1 C1 . 1.371(5) ?
N2 C19 . 1.333(5) ?
N2 C11 . 1.373(5) ?
N2 H2N . 0.8600 ?
C1 C6 . 1.412(5) ?
C1 C2 . 1.425(6) ?
C2 C3 . 1.385(6) ?
C3 C4 . 1.402(7) ?
C3 H3a . 0.9300 ?
C4 C5 . 1.359(7) ?
C4 H4 . 0.9300 ?
C5 C6 . 1.409(7) ?
C5 H5 . 0.9300 ?
C6 C7 . 1.412(6) ?
C7 C8 . 1.354(7) ?
C7 H7 . 0.9300 ?
C8 C9 . 1.410(6) ?
C8 H8 . 0.9300 ?
C9 C10 . 1.493(6) ?
C10 H10A . 0.9600 ?
C10 H10B . 0.9600 ?
C10 H10C . 0.9600 ?
C11 C16 . 1.407(5) ?
C11 C12 . 1.419(5) ?
C12 C13 . 1.375(6) ?
C13 C14 . 1.400(6) ?
C13 H13 . 0.9300 ?
C14 C15 . 1.369(6) ?
C14 H14 . 0.9300 ?
C15 C16 . 1.402(6) ?
C15 H15 . 0.9300 ?
C16 C17 . 1.420(6) ?
C17 C18 . 1.359(7) ?
C17 H17 . 0.9300 ?
C18 C19 . 1.403(6) ?
C18 H18 . 0.9300 ?
C19 C20 . 1.502(7) ?
C20 H20A . 0.9600 ?
C20 H20B . 0.9600 ?
C20 H20C . 0.9600 ?
C21 H21A . 0.9600 ?
C21 H21B . 0.9600 ?
C21 H21C . 0.9600 ?

loop_
_geom_hbond_atom_site_label_D
_geom_hbond_atom_site_label_H
_geom_hbond_atom_site_label_A
_geom_hbond_site_symmetry_A
_geom_hbond_distance_DH
_geom_hbond_distance_HA
_geom_hbond_distance_DA
_geom_hbond_angle_DHA
_geom_hbond_publ_flag
O2 H2 O1 . 0.82 1.74 2.559(4) 172 yes
O3 H3 I1 1_455 0.82 2.88 3.575(4) 144 yes
N2 H2n O3 . 0.86 1.92 2.757(5) 165 yes

loop_
_geom_torsion_atom_site_label_1
_geom_torsion_atom_site_label_2
_geom_torsion_atom_site_label_3
_geom_torsion_atom_site_label_4
_geom_torsion_site_symmetry_1
_geom_torsion_site_symmetry_2
_geom_torsion_site_symmetry_3
_geom_torsion_site_symmetry_4
_geom_torsion
_geom_torsion_publ_flag
N1 Zn1 O1 C2 . . . . 3.3(3) ?
I2 Zn1 O1 C2 . . . . -107.9(3) ?
I1 Zn1 O1 C2 . . . . 123.7(3) ?
O1 Zn1 N1 C9 . . . . -178.9(4) ?
I2 Zn1 N1 C9 . . . . -66.8(4) ?
I1 Zn1 N1 C9 . . . . 69.2(4) ?
O1 Zn1 N1 C1 . . . . -3.1(3) ?
I2 Zn1 N1 C1 . . . . 109.0(2) ?
I1 Zn1 N1 C1 . . . . -115.0(2) ?
C9 N1 C1 C6 . . . . -0.4(6) ?
Zn1 N1 C1 C6 . . . . -176.7(3) ?
C9 N1 C1 C2 . . . . 178.7(4) ?
Zn1 N1 C1 C2 . . . . 2.4(4) ?
Zn1 O1 C2 C3 . . . . 175.7(4) ?
Zn1 O1 C2 C1 . . . . -2.9(5) ?
N1 C1 C2 O1 . . . . 0.3(6) ?
C6 C1 C2 O1 . . . . 179.4(4) ?
N1 C1 C2 C3 . . . . -178.4(4) ?
C6 C1 C2 C3 . . . . 0.7(6) ?
O1 C2 C3 C4 . . . . -179.9(4) ?
C1 C2 C3 C4 . . . . -1.3(7) ?
C2 C3 C4 C5 . . . . 0.7(8) ?
C3 C4 C5 C6 . . . . 0.6(8) ?
C4 C5 C6 C7 . . . . 178.9(5) ?
C4 C5 C6 C1 . . . . -1.1(7) ?
N1 C1 C6 C7 . . . . -0.5(6) ?
C2 C1 C6 C7 . . . . -179.6(4) ?
N1 C1 C6 C5 . . . . 179.6(4) ?
C2 C1 C6 C5 . . . . 0.5(6) ?
C5 C6 C7 C8 . . . . -179.1(4) ?
C1 C6 C7 C8 . . . . 1.0(6) ?
C6 C7 C8 C9 . . . . -0.6(7) ?
C1 N1 C9 C8 . . . . 0.8(6) ?
Zn1 N1 C9 C8 . . . . 176.2(3) ?
C1 N1 C9 C10 . . . . -178.8(4) ?
Zn1 N1 C9 C10 . . . . -3.4(6) ?
C7 C8 C9 N1 . . . . -0.3(6) ?
C7 C8 C9 C10 . . . . 179.3(4) ?
C19 N2 C11 C16 . . . . -0.3(6) ?
C19 N2 C11 C12 . . . . 178.1(4) ?
N2 C11 C12 O2 . . . . 0.6(5) ?
C16 C11 C12 O2 . . . . 179.0(4) ?
N2 C11 C12 C13 . . . . -179.4(4) ?
C16 C11 C12 C13 . . . . -1.0(6) ?
O2 C12 C13 C14 . . . . -179.1(4) ?
C11 C12 C13 C14 . . . . 0.9(6) ?
C12 C13 C14 C15 . . . . -0.7(7) ?
C13 C14 C15 C16 . . . . 0.6(7) ?
C14 C15 C16 C11 . . . . -0.7(6) ?
C14 C15 C16 C17 . . . . 178.4(4) ?
N2 C11 C16 C15 . . . . 179.3(4) ?
C12 C11 C16 C15 . . . . 0.9(6) ?
N2 C11 C16 C17 . . . . 0.2(6) ?
C12 C11 C16 C17 . . . . -178.2(4) ?
C15 C16 C17 C18 . . . . -179.1(4) ?
C11 C16 C17 C18 . . . . 0.0(6) ?
C16 C17 C18 C19 . . . . -0.1(7) ?
C11 N2 C19 C18 . . . . 0.2(6) ?
C11 N2 C19 C20 . . . . -178.1(4) ?
C17 C18 C19 N2 . . . . 0.0(7) ?
C17 C18 C19 C20 . . . . 178.2(5) ?
